data_7048767
loop_
_publ_author_name
'Petrus, R.'
'Dr\;ag-Jarz\;abek, A'
'Utko, J.'
'Lis, T.'
'Sobota, P.'

_publ_section_title
;
 Transformation of molecular compounds with Ba(Sr)/Al/Si and Ca(Sr,
 Ba)/Ti(Zr, Hf)/Si heteroelements as new efficient route to metal silicate
 materials.
;
_journal_issue 13
_journal_name_full 'Dalton transactions (Cambridge, England : 2003)'
_journal_page_first 4283
_journal_page_last 4298
_journal_paper_doi 10.1039/c8dt03796e
_journal_volume 48
_journal_year 2019
_chemical_formula_moiety 'C102 H130 O25 Si4 Sr4 Ti2, 2(C7 H8)'
_chemical_formula_sum 'C116 H146 O25 Si4 Sr4 Ti2'
_chemical_formula_weight 2498.91
_space_group_crystal_system triclinic
_space_group_IT_number 2
_space_group_name_Hall '-P 1'
_space_group_name_H-M_alt 'P -1'
_symmetry_space_group_name_Hall '-P 1'
_symmetry_space_group_name_H-M 'P -1'
_atom_sites_solution_hydrogens geom
_audit_creation_method SHELXL-2014/7
_audit_update_record
;
2019-01-09 deposited with the CCDC.
2019-01-25 downloaded from the CCDC.
;
_cell_angle_alpha 112.91(3)
_cell_angle_beta 93.04(3)
_cell_angle_gamma 90.47(3)
_cell_formula_units_Z 1
_cell_length_a 13.359(4)
_cell_length_b 15.235(6)
_cell_length_c 15.870(6)
_cell_measurement_reflns_used 7954
_cell_measurement_temperature 85(2)
_cell_measurement_theta_max 28.7988
_cell_measurement_theta_min 2.7920
_cell_volume 2969(2)
_computing_cell_refinement 'CrysAlis PRO (Agilent, 2011)'
_computing_data_collection 'CrysAlis PRO (Agilent, 2011)'
_computing_data_reduction 'CrysAlis PRO (Agilent, 2011)'
_computing_molecular_graphics 'DIAMOND  (Brandenburg, 2007)'
_computing_publication_material 'SHELXL-2014/7 (Sheldrick, 2014)'
_computing_structure_refinement 'SHELXL-2014/7 (Sheldrick, 2014)'
_computing_structure_solution 'SHELXS-2014/7 (Sheldrick, 2014)'
_diffrn_ambient_temperature 85(2)
_diffrn_measured_fraction_theta_full 0.997
_diffrn_measured_fraction_theta_max 0.979
_diffrn_measurement_device_type 'Xcalibur Ruby'
_diffrn_measurement_method \w
_diffrn_radiation_monochromator graphite
_diffrn_radiation_source 'Enhance (Mo) X-ray Source'
_diffrn_radiation_type MoK\a
_diffrn_radiation_wavelength 0.71073
_diffrn_reflns_av_R_equivalents 0.0265
_diffrn_reflns_av_unetI/netI 0.0520
_diffrn_reflns_Laue_measured_fraction_full 0.997
_diffrn_reflns_Laue_measured_fraction_max 0.979
_diffrn_reflns_limit_h_max 16
_diffrn_reflns_limit_h_min -17
_diffrn_reflns_limit_k_max 19
_diffrn_reflns_limit_k_min -19
_diffrn_reflns_limit_l_max 18
_diffrn_reflns_limit_l_min -20
_diffrn_reflns_number 22615
_diffrn_reflns_point_group_measured_fraction_full 0.997
_diffrn_reflns_point_group_measured_fraction_max 0.979
_diffrn_reflns_theta_full 26.000
_diffrn_reflns_theta_max 26.999
_diffrn_reflns_theta_min 2.792
_exptl_absorpt_coefficient_mu 2.020
_exptl_absorpt_correction_T_max 0.699
_exptl_absorpt_correction_T_min 0.572
_exptl_absorpt_correction_type analytical
_exptl_absorpt_process_details
;
CrysAlisPro, Agilent Technologies,
Version 1.171.36.28 (release 01-02-2013 CrysAlis171 .NET)
(compiled Feb  1 2013,16:14:44)
Analytical numeric absorption correction using a multifaceted crystal
model based on expressions derived by R.C. Clark & J.S. Reid.
(Clark, R. C. & Reid, J. S. (1995). Acta Cryst. A51, 887-897)
;
_exptl_crystal_colour colorless
_exptl_crystal_density_diffrn 1.397
_exptl_crystal_description block
_exptl_crystal_F_000 1294
_exptl_crystal_size_max 0.420
_exptl_crystal_size_mid 0.320
_exptl_crystal_size_min 0.260
_refine_diff_density_max 0.578
_refine_diff_density_min -0.461
_refine_diff_density_rms 0.077
_refine_ls_extinction_method none
_refine_ls_goodness_of_fit_ref 1.038
_refine_ls_hydrogen_treatment constr
_refine_ls_matrix_type full
_refine_ls_number_parameters 746
_refine_ls_number_reflns 12686
_refine_ls_number_restraints 0
_refine_ls_restrained_S_all 1.038
_refine_ls_R_factor_all 0.0589
_refine_ls_R_factor_gt 0.0375
_refine_ls_shift/su_max 0.001
_refine_ls_shift/su_mean 0.000
_refine_ls_structure_factor_coef Fsqd
_refine_ls_weighting_details 'w=1/[\s^2^(Fo^2^)+(0.0338P)^2^+2.0059P] where P=(Fo^2^+2Fc^2^)/3'
_refine_ls_weighting_scheme calc
_refine_ls_wR_factor_gt 0.0785
_refine_ls_wR_factor_ref 0.0877
_reflns_Friedel_coverage 0.000
_reflns_number_gt 9912
_reflns_number_total 12686
_reflns_threshold_expression 'I > 2\s(I)'
_cod_data_source_file c8dt03796e2.cif
_cod_data_source_block 3x2C7H8
_cod_depositor_comments 'Adding full bibliography for 7048765--7048774.cif.'
_cod_original_cell_volume 2970(2)
_cod_database_code 7048767
_shelx_shelxl_version_number 2014/7
_shelx_space_group_comment
;
The symmetry employed for this shelxl refinement is uniquely defined
by the following loop, which should always be used as a source of
symmetry information in preference to the above space-group names.
They are only intended as comments.
;
_shelx_estimated_absorpt_t_min 0.484
_shelx_estimated_absorpt_t_max 0.622

loop_
_space_group_symop_operation_xyz
'x, y, z'
'-x, -y, -z'

loop_
_atom_site_label
_atom_site_type_symbol
_atom_site_fract_x
_atom_site_fract_y
_atom_site_fract_z
_atom_site_U_iso_or_equiv
_atom_site_adp_type
_atom_site_occupancy
_atom_site_site_symmetry_order
_atom_site_calc_flag
_atom_site_refinement_flags_posn
_atom_site_refinement_flags_adp
_atom_site_refinement_flags_occupancy
_atom_site_disorder_assembly
_atom_site_disorder_group
Sr1 Sr 0.53751(2) 0.69585(2) 0.54052(2) 0.01583(7) Uani 1 1 d . . . . .
Sr2 Sr 0.41284(2) 0.54933(2) 0.67172(2) 0.01684(7) Uani 1 1 d . . . . .
Ti1 Ti 0.62907(3) 0.49265(3) 0.55483(3) 0.01622(11) Uani 1 1 d . . . . .
O3 O 0.5000 0.5000 0.5000 0.0171(6) Uani 1 2 d S . P D .
O1 O 0.38076(14) 0.67036(13) 0.81278(13) 0.0239(4) Uani 1 1 d . . . . .
Si1 Si 0.36953(6) 0.72841(5) 0.91914(5) 0.01995(17) Uani 1 1 d . . . . .
C1A C 0.4945(2) 0.78128(19) 0.98132(19) 0.0216(6) Uani 1 1 d . . . . .
C2A1 C 0.5800(8) 0.7182(6) 0.9667(10) 0.027(2) Uani 0.53(3) 1 d . . P A 1
H2A1 H 0.5683 0.6520 0.9315 0.032 Uiso 0.53(3) 1 calc R U P A 1
C3A1 C 0.6768(8) 0.7501(6) 1.0014(11) 0.029(2) Uani 0.53(3) 1 d . . P A 1
H3A1 H 0.7310 0.7079 0.9905 0.034 Uiso 0.53(3) 1 calc R U P A 1
C2A2 C 0.5572(9) 0.7280(7) 1.0077(13) 0.031(3) Uani 0.47(3) 1 d . . P A 2
H2A2 H 0.5363 0.6655 1.0002 0.037 Uiso 0.47(3) 1 calc R U P A 2
C3A2 C 0.6526(9) 0.7625(8) 1.0460(14) 0.037(3) Uani 0.47(3) 1 d . . P A 2
H3A2 H 0.6936 0.7238 1.0674 0.044 Uiso 0.47(3) 1 calc R U P A 2
C4A C 0.6907(2) 0.8501(2) 1.0546(2) 0.0360(8) Uani 1 1 d . . . . .
H4A H 0.7508 0.8740 1.0917 0.043 Uiso 1 1 calc R U . A 1
C5A C 0.6183(2) 0.9106(2) 1.0518(2) 0.0404(9) Uani 1 1 d . . . . .
H5A H 0.6335 0.9771 1.0748 0.048 Uiso 1 1 calc R U . . .
C6A C 0.5221(2) 0.8769(2) 1.0159(3) 0.0427(9) Uani 1 1 d . . . . .
H6A H 0.4731 0.9214 1.0150 0.051 Uiso 1 1 calc R U . . .
C1B C 0.3204(2) 0.6495(2) 0.9764(2) 0.0288(7) Uani 1 1 d . . . . .
C2B1 C 0.3615(5) 0.5556(5) 0.9471(6) 0.0275(18) Uani 0.506(9) 1 d . . P B 1
H2B1 H 0.4067 0.5352 0.8994 0.033 Uiso 0.506(9) 1 calc R U P B 1
C3B1 C 0.3345(5) 0.4962(5) 0.9891(6) 0.035(2) Uani 0.506(9) 1 d . . P B 1
H3B1 H 0.3620 0.4349 0.9727 0.042 Uiso 0.506(9) 1 calc R U P B 1
C2B2 C 0.3857(5) 0.5912(5) 1.0083(6) 0.029(2) Uani 0.494(9) 1 d . . P B 2
H2B2 H 0.4548 0.5898 0.9967 0.035 Uiso 0.494(9) 1 calc R U P B 2
C3B2 C 0.3514(5) 0.5375(5) 1.0550(6) 0.030(2) Uani 0.494(9) 1 d . . P B 2
H3B2 H 0.3973 0.5046 1.0791 0.036 Uiso 0.494(9) 1 calc R U P B 2
C4B C 0.2566(3) 0.5327(3) 1.0651(3) 0.0567(12) Uani 1 1 d . . . . .
H4B H 0.2489 0.5049 1.1087 0.068 Uiso 1 1 calc R U . B 1
C5B C 0.2018(3) 0.6056(2) 1.0645(2) 0.0404(8) Uani 1 1 d . . . . .
H5B H 0.1407 0.6183 1.0946 0.048 Uiso 1 1 calc R U . . .
C6B C 0.2329(2) 0.6629(2) 1.0204(2) 0.0302(7) Uani 1 1 d . . . . .
H6B H 0.1918 0.7136 1.0207 0.036 Uiso 1 1 calc R U . . .
C1C C 0.2802(2) 0.82966(19) 0.94263(19) 0.0210(6) Uani 1 1 d . . . . .
C2C C 0.2222(2) 0.8399(2) 0.8706(2) 0.0238(6) Uani 1 1 d . . . . .
H2C H 0.2294 0.7960 0.8095 0.029 Uiso 1 1 calc R U . . .
C3C C 0.1546(2) 0.9126(2) 0.8867(2) 0.0282(7) Uani 1 1 d . . . . .
H3C H 0.1162 0.9177 0.8368 0.034 Uiso 1 1 calc R U . . .
C4C C 0.1429(2) 0.9776(2) 0.9747(2) 0.0297(7) Uani 1 1 d . . . . .
H4C H 0.0969 1.0275 0.9855 0.036 Uiso 1 1 calc R U . . .
C5C C 0.1991(2) 0.9695(2) 1.0472(2) 0.0303(7) Uani 1 1 d . . . . .
H5C H 0.1916 1.0139 1.1081 0.036 Uiso 1 1 calc R U . . .
C6C C 0.2662(2) 0.89660(19) 1.0309(2) 0.0250(6) Uani 1 1 d . . . . .
H6C H 0.3039 0.8919 1.0814 0.030 Uiso 1 1 calc R U . . .
O2 O 0.63737(13) 0.80670(12) 0.50951(12) 0.0188(4) Uani 1 1 d . . . . .
Si2 Si 0.72655(5) 0.88376(5) 0.54343(5) 0.01660(16) Uani 1 1 d . . . . .
C1D C 0.8422(2) 0.84269(18) 0.5910(2) 0.0210(6) Uani 1 1 d . . . . .
C2D C 0.8486(2) 0.8516(2) 0.6822(2) 0.0276(7) Uani 1 1 d . . . . .
H2D H 0.7974 0.8836 0.7211 0.033 Uiso 1 1 calc R U . . .
C3D C 0.9279(3) 0.8150(2) 0.7176(2) 0.0377(8) Uani 1 1 d . . . . .
H3D H 0.9306 0.8224 0.7800 0.045 Uiso 1 1 calc R U . . .
C4D C 1.0030(2) 0.7677(2) 0.6614(3) 0.0393(9) Uani 1 1 d . . . . .
H4D H 1.0573 0.7427 0.6853 0.047 Uiso 1 1 calc R U . . .
C5D C 0.9987(2) 0.7570(2) 0.5713(2) 0.0320(8) Uani 1 1 d . . . . .
H5D H 1.0496 0.7241 0.5325 0.038 Uiso 1 1 calc R U . . .
C6D C 0.9193(2) 0.79475(19) 0.5369(2) 0.0252(7) Uani 1 1 d . . . . .
H6D H 0.9177 0.7876 0.4747 0.030 Uiso 1 1 calc R U . . .
C1E C 0.7659(2) 0.92095(18) 0.44918(19) 0.0186(6) Uani 1 1 d . . . . .
C2E C 0.8531(2) 0.97492(19) 0.4554(2) 0.0239(6) Uani 1 1 d . . . . .
H2E H 0.9011 0.9857 0.5050 0.029 Uiso 1 1 calc R U . . .
C3E C 0.8718(2) 1.0132(2) 0.3913(2) 0.0303(7) Uani 1 1 d . . . . .
H3E H 0.9319 1.0494 0.3974 0.036 Uiso 1 1 calc R U . . .
C4E C 0.8030(3) 0.9986(2) 0.3184(2) 0.0371(8) Uani 1 1 d . . . . .
H4E H 0.8151 1.0256 0.2750 0.045 Uiso 1 1 calc R U . . .
C5E C 0.7164(2) 0.9444(2) 0.3094(2) 0.0346(8) Uani 1 1 d . . . . .
H5E H 0.6691 0.9336 0.2593 0.042 Uiso 1 1 calc R U . . .
C6E C 0.6982(2) 0.9055(2) 0.3736(2) 0.0265(7) Uani 1 1 d . . . . .
H6E H 0.6388 0.8678 0.3662 0.032 Uiso 1 1 calc R U . . .
C1F C 0.6941(2) 0.99892(18) 0.63915(18) 0.0185(6) Uani 1 1 d . . . . .
C2F C 0.7685(2) 1.06739(19) 0.68935(19) 0.0239(6) Uani 1 1 d . . . . .
H2F H 0.8366 1.0546 0.6760 0.029 Uiso 1 1 calc R U . . .
C3F C 0.7457(2) 1.1530(2) 0.7578(2) 0.0255(7) Uani 1 1 d . . . . .
H3F H 0.7977 1.1982 0.7905 0.031 Uiso 1 1 calc R U . . .
C4F C 0.6467(2) 1.1729(2) 0.7786(2) 0.0295(7) Uani 1 1 d . . . . .
H4F H 0.6307 1.2317 0.8254 0.035 Uiso 1 1 calc R U . . .
C5F C 0.5721(2) 1.1069(2) 0.7309(2) 0.0308(7) Uani 1 1 d . . . . .
H5F H 0.5043 1.1203 0.7452 0.037 Uiso 1 1 calc R U . . .
C6F C 0.5948(2) 1.0207(2) 0.6620(2) 0.0253(6) Uani 1 1 d . . . . .
H6F H 0.5422 0.9758 0.6300 0.030 Uiso 1 1 calc R U . . .
O1G O 0.55402(13) 0.41948(12) 0.61354(13) 0.0192(4) Uani 1 1 d . . . . .
C1G C 0.5855(2) 0.4028(2) 0.6928(2) 0.0256(7) Uani 1 1 d . . . . .
H1G1 H 0.6048 0.4641 0.7439 0.031 Uiso 1 1 calc R U . . .
H1G2 H 0.6447 0.3620 0.6801 0.031 Uiso 1 1 calc R U . . .
C2G C 0.5014(2) 0.3547(2) 0.7191(2) 0.0335(8) Uani 1 1 d . . . . .
H2G1 H 0.4885 0.2895 0.6721 0.040 Uiso 1 1 calc R U . C 1
H2G2 H 0.5194 0.3499 0.7785 0.040 Uiso 1 1 calc R U . C 1
O2G1 O 0.4121(15) 0.4110(13) 0.7266(11) 0.023(2) Uani 0.54(3) 1 d . . P D 1
C3G1 C 0.3264(6) 0.3591(8) 0.7378(13) 0.033(3) Uani 0.54(3) 1 d . . P D 1
H3G1 H 0.3065 0.3069 0.6793 0.049 Uiso 0.54(3) 1 calc R U P D 1
H3G2 H 0.2705 0.4022 0.7579 0.049 Uiso 0.54(3) 1 calc R U P D 1
H3G3 H 0.3439 0.3328 0.7839 0.049 Uiso 0.54(3) 1 calc R U P D 1
O2G2 O 0.4256(19) 0.4241(17) 0.7541(13) 0.031(3) Uani 0.46(3) 1 d . . P D 2
C3G2 C 0.3425(9) 0.3925(12) 0.7892(14) 0.038(3) Uani 0.46(3) 1 d . . P D 2
H3G4 H 0.3143 0.3325 0.7429 0.057 Uiso 0.46(3) 1 calc R U P D 2
H3G5 H 0.2911 0.4408 0.8044 0.057 Uiso 0.46(3) 1 calc R U P D 2
H3G6 H 0.3652 0.3825 0.8445 0.057 Uiso 0.46(3) 1 calc R U P D 2
O1H O 0.58943(13) 0.61275(12) 0.65540(12) 0.0186(4) Uani 1 1 d . . . . .
C1H C 0.6567(2) 0.68261(19) 0.7196(2) 0.0241(6) Uani 1 1 d . . . . .
H1H1 H 0.7083 0.7014 0.6868 0.029 Uiso 1 1 calc R U . . .
H1H2 H 0.6909 0.6557 0.7606 0.029 Uiso 1 1 calc R U . . .
C2H C 0.5998(2) 0.7687(2) 0.77550(19) 0.0245(6) Uani 1 1 d . . . . .
H2H1 H 0.5509 0.7511 0.8115 0.029 Uiso 1 1 calc R U . . .
H2H2 H 0.6467 0.8185 0.8186 0.029 Uiso 1 1 calc R U . . .
O2H O 0.54837(15) 0.80391(13) 0.71376(14) 0.0274(5) Uani 1 1 d . . . . .
C3H C 0.4836(3) 0.8791(2) 0.7624(2) 0.0345(8) Uani 1 1 d . . . . .
H3H1 H 0.4379 0.8566 0.7966 0.052 Uiso 1 1 calc R U . . .
H3H2 H 0.4445 0.8983 0.7186 0.052 Uiso 1 1 calc R U . . .
H3H3 H 0.5240 0.9338 0.8051 0.052 Uiso 1 1 calc R U . . .
O1I O 0.32723(13) 0.43136(12) 0.51534(13) 0.0177(4) Uani 1 1 d . . . . .
C1I C 0.22903(19) 0.39552(18) 0.5180(2) 0.0212(6) Uani 1 1 d . . . . .
H1I1 H 0.2343 0.3425 0.5391 0.025 Uiso 1 1 calc R U . . .
H1I2 H 0.1965 0.3698 0.4553 0.025 Uiso 1 1 calc R U . . .
C2I C 0.1645(2) 0.4711(2) 0.5807(2) 0.0250(6) Uani 1 1 d . . . . .
H2I1 H 0.1493 0.5194 0.5549 0.030 Uiso 1 1 calc R U . . .
H2I2 H 0.1004 0.4420 0.5874 0.030 Uiso 1 1 calc R U . . .
O2I O 0.21824(14) 0.51507(14) 0.66823(14) 0.0270(5) Uani 1 1 d . . . . .
C3I C 0.1550(2) 0.5647(2) 0.7394(2) 0.0332(8) Uani 1 1 d . . . . .
H3I1 H 0.1135 0.6079 0.7212 0.050 Uiso 1 1 calc R U . . .
H3I2 H 0.1961 0.6017 0.7954 0.050 Uiso 1 1 calc R U . . .
H3I3 H 0.1116 0.5189 0.7510 0.050 Uiso 1 1 calc R U . . .
O1J O 0.36204(13) 0.62706(12) 0.55743(13) 0.0180(4) Uani 1 1 d . . . . .
C1J C 0.2863(2) 0.69662(18) 0.5787(2) 0.0228(6) Uani 1 1 d . . . . .
H1J1 H 0.2960 0.7403 0.6440 0.027 Uiso 1 1 calc R U . . .
H1J2 H 0.2196 0.6643 0.5696 0.027 Uiso 1 1 calc R U . . .
C2J C 0.2888(2) 0.75392(19) 0.5194(2) 0.0251(7) Uani 1 1 d . . . . .
H2J1 H 0.2719 0.7119 0.4546 0.030 Uiso 1 1 calc R U . . .
H2J2 H 0.2387 0.8044 0.5388 0.030 Uiso 1 1 calc R U . . .
O2J O 0.38658(14) 0.79600(13) 0.52838(13) 0.0228(4) Uani 1 1 d . . . . .
C3J C 0.3910(2) 0.85667(19) 0.4781(2) 0.0262(7) Uani 1 1 d . . . . .
H3J1 H 0.3651 0.8213 0.4147 0.039 Uiso 1 1 calc R U . . .
H3J2 H 0.4607 0.8775 0.4786 0.039 Uiso 1 1 calc R U . . .
H3J3 H 0.3502 0.9125 0.5068 0.039 Uiso 1 1 calc R U . . .
O1K O 0.75272(13) 0.49206(13) 0.60706(13) 0.0236(4) Uani 1 1 d . . . . .
C1K C 0.8484(2) 0.5139(2) 0.6531(2) 0.0343(8) Uani 1 1 d . . . . .
H1K1 H 0.8495 0.5794 0.7007 0.041 Uiso 1 1 calc R U . . .
H1K2 H 0.8989 0.5119 0.6089 0.041 Uiso 1 1 calc R U . . .
C2K C 0.8762(2) 0.4458(2) 0.6970(2) 0.0370(8) Uani 1 1 d . . . . .
H2K1 H 0.9364 0.4706 0.7394 0.044 Uiso 1 1 calc R U . . .
H2K2 H 0.8205 0.4382 0.7326 0.044 Uiso 1 1 calc R U . . .
O2K O 0.89612(16) 0.35747(16) 0.62772(16) 0.0378(6) Uani 1 1 d . . . . .
C3K C 0.9052(3) 0.2835(3) 0.6606(3) 0.0669(13) Uani 1 1 d . . . . .
H3K1 H 0.9580 0.3012 0.7102 0.100 Uiso 1 1 calc R U . . .
H3K2 H 0.9227 0.2245 0.6106 0.100 Uiso 1 1 calc R U . . .
H3K3 H 0.8414 0.2736 0.6838 0.100 Uiso 1 1 calc R U . . .
C1L C 0.9674(3) 0.7193(3) 0.0145(3) 0.0558(11) Uani 1 1 d . . . . .
C2L C 0.9954(3) 0.8112(3) 0.0689(4) 0.0617(12) Uani 1 1 d . . . . .
H2L H 1.0289 0.8494 0.0433 0.074 Uiso 1 1 calc R U . . .
C3L C 0.9759(4) 0.8493(4) 0.1604(4) 0.0864(19) Uani 1 1 d . . . . .
H3L H 0.9955 0.9132 0.1985 0.104 Uiso 1 1 calc R U . . .
C4L C 0.9270(4) 0.7915(5) 0.1948(4) 0.0824(18) Uani 1 1 d . . . . .
H4L H 0.9104 0.8184 0.2570 0.099 Uiso 1 1 calc R U . . .
C5L C 0.9019(3) 0.7011(5) 0.1464(4) 0.0849(17) Uani 1 1 d . . . . .
H5L H 0.8713 0.6628 0.1734 0.102 Uiso 1 1 calc R U . . .
C6L C 0.9223(3) 0.6639(4) 0.0529(4) 0.0713(14) Uani 1 1 d . . . . .
H6L H 0.9045 0.5992 0.0159 0.086 Uiso 1 1 calc R U . . .
C7L C 0.9862(6) 0.6808(6) -0.0847(4) 0.142(3) Uani 1 1 d . . . . .
H7L1 H 1.0183 0.6191 -0.1015 0.213 Uiso 1 1 calc R U . . .
H7L2 H 1.0304 0.7254 -0.0972 0.213 Uiso 1 1 calc R U . . .
H7L3 H 0.9224 0.6724 -0.1208 0.213 Uiso 1 1 calc R U . . .

loop_
_atom_site_aniso_label
_atom_site_aniso_U_11
_atom_site_aniso_U_22
_atom_site_aniso_U_33
_atom_site_aniso_U_23
_atom_site_aniso_U_13
_atom_site_aniso_U_12
Sr1 0.01347(13) 0.01069(12) 0.02278(14) 0.00567(10) 0.00305(10) 0.00148(9)
Sr2 0.01364(13) 0.01253(12) 0.02294(15) 0.00508(11) 0.00337(10) 0.00167(9)
Ti1 0.0114(2) 0.0120(2) 0.0240(3) 0.0056(2) 0.00080(19) 0.00139(18)
O3 0.0116(13) 0.0127(12) 0.0243(15) 0.0042(11) 0.0017(10) 0.0010(10)
O1 0.0230(11) 0.0188(10) 0.0246(11) 0.0026(9) 0.0022(8) 0.0017(8)
Si1 0.0191(4) 0.0153(4) 0.0242(4) 0.0057(3) 0.0052(3) 0.0027(3)
C1A 0.0247(15) 0.0221(14) 0.0192(15) 0.0093(12) 0.0029(11) 0.0009(12)
C2A1 0.027(4) 0.020(3) 0.033(6) 0.011(4) 0.000(4) 0.003(3)
C3A1 0.020(4) 0.029(4) 0.041(6) 0.019(4) -0.001(4) 0.004(3)
C2A2 0.023(5) 0.027(4) 0.045(8) 0.017(5) -0.003(5) -0.003(3)
C3A2 0.028(5) 0.038(5) 0.054(9) 0.028(5) 0.001(5) 0.007(4)
C4A 0.0334(19) 0.0402(19) 0.037(2) 0.0202(16) -0.0127(15) -0.0096(15)
C5A 0.0300(18) 0.0193(16) 0.058(2) -0.0003(16) 0.0063(16) -0.0058(14)
C6A 0.0240(17) 0.0200(16) 0.073(3) 0.0051(17) 0.0072(16) 0.0033(13)
C1B 0.0244(16) 0.0217(15) 0.043(2) 0.0153(15) 0.0073(14) 0.0022(12)
C2B1 0.028(4) 0.023(3) 0.034(5) 0.013(3) 0.003(3) 0.003(3)
C3B1 0.037(4) 0.025(4) 0.046(6) 0.017(4) 0.003(3) 0.005(3)
C2B2 0.024(4) 0.034(4) 0.034(5) 0.017(4) 0.012(3) 0.008(3)
C3B2 0.036(4) 0.027(4) 0.033(5) 0.017(4) 0.008(3) 0.013(3)
C4B 0.046(2) 0.061(3) 0.091(3) 0.061(3) -0.007(2) -0.011(2)
C5B 0.054(2) 0.0298(18) 0.036(2) 0.0106(16) 0.0153(16) -0.0049(16)
C6B 0.0365(18) 0.0226(15) 0.0344(19) 0.0130(14) 0.0106(14) 0.0051(13)
C1C 0.0182(14) 0.0183(14) 0.0261(16) 0.0080(12) 0.0052(11) 0.0002(11)
C2C 0.0239(15) 0.0212(14) 0.0257(16) 0.0081(13) 0.0060(12) -0.0001(12)
C3C 0.0225(16) 0.0339(17) 0.0364(19) 0.0225(15) 0.0013(13) 0.0018(13)
C4C 0.0209(16) 0.0245(15) 0.049(2) 0.0185(15) 0.0110(14) 0.0087(12)
C5C 0.0317(18) 0.0230(15) 0.0314(18) 0.0043(14) 0.0105(14) 0.0070(13)
C6C 0.0259(16) 0.0215(15) 0.0252(16) 0.0068(13) -0.0008(12) 0.0028(12)
O2 0.0196(10) 0.0161(9) 0.0211(10) 0.0077(8) 0.0011(8) 0.0005(8)
Si2 0.0164(4) 0.0135(3) 0.0204(4) 0.0072(3) 0.0010(3) 0.0003(3)
C1D 0.0171(14) 0.0140(13) 0.0317(17) 0.0097(12) -0.0033(12) -0.0041(11)
C2D 0.0271(16) 0.0251(15) 0.0295(17) 0.0104(14) -0.0052(13) 0.0007(13)
C3D 0.042(2) 0.0363(18) 0.037(2) 0.0186(16) -0.0129(15) -0.0004(16)
C4D 0.0251(18) 0.0331(18) 0.062(3) 0.0233(18) -0.0141(16) -0.0006(14)
C5D 0.0169(15) 0.0212(15) 0.057(2) 0.0149(15) -0.0015(14) -0.0007(12)
C6D 0.0221(15) 0.0164(14) 0.0352(18) 0.0086(13) -0.0023(13) -0.0026(11)
C1E 0.0199(14) 0.0146(13) 0.0218(15) 0.0074(12) 0.0042(11) 0.0016(11)
C2E 0.0228(15) 0.0183(14) 0.0300(17) 0.0089(13) 0.0012(12) -0.0007(11)
C3E 0.0308(17) 0.0266(16) 0.0386(19) 0.0177(15) 0.0078(14) -0.0037(13)
C4E 0.050(2) 0.0361(18) 0.0323(19) 0.0198(16) 0.0134(16) 0.0022(16)
C5E 0.0347(19) 0.0436(19) 0.0300(18) 0.0194(16) 0.0009(14) -0.0014(15)
C6E 0.0277(16) 0.0272(16) 0.0248(16) 0.0099(13) 0.0053(12) -0.0014(13)
C1F 0.0230(15) 0.0159(13) 0.0177(14) 0.0078(12) 0.0001(11) 0.0018(11)
C2F 0.0244(16) 0.0227(15) 0.0245(16) 0.0088(13) 0.0038(12) -0.0011(12)
C3F 0.0315(17) 0.0210(15) 0.0225(16) 0.0075(13) -0.0026(12) -0.0017(12)
C4F 0.0433(19) 0.0216(15) 0.0187(16) 0.0029(13) -0.0037(13) 0.0123(14)
C5F 0.0263(17) 0.0371(18) 0.0253(17) 0.0079(15) 0.0006(13) 0.0130(14)
C6F 0.0235(16) 0.0256(15) 0.0259(16) 0.0091(13) 0.0006(12) 0.0013(12)
O1G 0.0181(10) 0.0144(9) 0.0252(11) 0.0077(8) 0.0025(8) 0.0026(7)
C1G 0.0214(15) 0.0257(15) 0.0334(18) 0.0151(14) 0.0045(12) 0.0058(12)
C2G 0.0288(17) 0.0286(17) 0.054(2) 0.0262(16) 0.0120(15) 0.0120(14)
O2G1 0.020(4) 0.023(4) 0.036(7) 0.020(5) 0.007(5) 0.008(3)
C3G1 0.024(4) 0.027(4) 0.055(8) 0.023(5) 0.021(4) 0.004(3)
O2G2 0.029(7) 0.041(7) 0.039(9) 0.029(7) 0.016(6) 0.012(5)
C3G2 0.040(5) 0.039(7) 0.040(8) 0.019(7) 0.019(5) 0.010(4)
O1H 0.0163(10) 0.0142(9) 0.0218(10) 0.0034(8) 0.0005(7) -0.0014(7)
C1H 0.0191(15) 0.0229(15) 0.0254(16) 0.0041(13) 0.0008(12) -0.0035(12)
C2H 0.0271(16) 0.0223(15) 0.0211(16) 0.0049(13) 0.0025(12) -0.0024(12)
O2H 0.0373(12) 0.0185(10) 0.0256(12) 0.0071(9) 0.0084(9) 0.0041(9)
C3H 0.049(2) 0.0209(15) 0.0322(19) 0.0074(14) 0.0115(15) 0.0112(14)
O1I 0.0109(9) 0.0137(9) 0.0277(11) 0.0069(8) 0.0040(7) -0.0014(7)
C1I 0.0135(13) 0.0165(13) 0.0303(17) 0.0053(12) 0.0027(11) -0.0012(11)
C2I 0.0151(14) 0.0198(14) 0.0349(18) 0.0048(13) 0.0033(12) -0.0008(11)
O2I 0.0154(10) 0.0254(11) 0.0306(12) 0.0000(9) 0.0068(8) 0.0001(8)
C3I 0.0206(16) 0.0330(17) 0.039(2) 0.0055(15) 0.0106(13) 0.0005(13)
O1J 0.0121(9) 0.0115(9) 0.0292(11) 0.0060(8) 0.0045(8) 0.0037(7)
C1J 0.0187(14) 0.0126(13) 0.0351(17) 0.0063(13) 0.0069(12) 0.0072(11)
C2J 0.0185(15) 0.0167(14) 0.0384(18) 0.0087(13) 0.0018(12) 0.0071(11)
O2J 0.0192(10) 0.0194(10) 0.0328(12) 0.0135(9) 0.0007(8) 0.0030(8)
C3J 0.0289(17) 0.0185(14) 0.0331(18) 0.0125(13) -0.0025(13) 0.0034(12)
O1K 0.0123(10) 0.0225(10) 0.0333(12) 0.0085(9) -0.0023(8) 0.0008(8)
C1K 0.0189(16) 0.0325(17) 0.044(2) 0.0079(16) -0.0068(14) 0.0003(13)
C2K 0.0194(16) 0.056(2) 0.036(2) 0.0182(18) -0.0016(13) 0.0035(15)
O2K 0.0300(12) 0.0413(13) 0.0533(16) 0.0308(13) 0.0003(11) 0.0063(10)
C3K 0.062(3) 0.070(3) 0.096(4) 0.063(3) -0.006(2) 0.008(2)
C1L 0.052(3) 0.063(3) 0.048(3) 0.015(2) 0.0103(19) 0.006(2)
C2L 0.037(2) 0.055(3) 0.096(4) 0.033(3) -0.002(2) 0.011(2)
C3L 0.079(4) 0.061(3) 0.091(4) 0.004(3) -0.034(3) 0.030(3)
C4L 0.094(4) 0.096(4) 0.063(4) 0.037(4) 0.009(3) 0.060(4)
C5L 0.036(3) 0.139(6) 0.110(5) 0.079(5) 0.021(3) 0.028(3)
C6L 0.046(3) 0.075(3) 0.101(4) 0.044(3) -0.013(3) -0.014(2)
C7L 0.183(8) 0.182(7) 0.056(4) 0.036(5) 0.035(4) 0.054(6)

loop_
_atom_type_symbol
_atom_type_description
_atom_type_scat_dispersion_real
_atom_type_scat_dispersion_imag
_atom_type_scat_source
C C 0.0033 0.0016 'International Tables Vol C Tables 4.2.6.8 and 6.1.1.4'
H H 0.0000 0.0000 'International Tables Vol C Tables 4.2.6.8 and 6.1.1.4'
O O 0.0106 0.0060 'International Tables Vol C Tables 4.2.6.8 and 6.1.1.4'
Si Si 0.0817 0.0704 'International Tables Vol C Tables 4.2.6.8 and 6.1.1.4'
Ti Ti 0.2776 0.4457 'International Tables Vol C Tables 4.2.6.8 and 6.1.1.4'
Sr Sr -1.5307 3.2498 'International Tables Vol C Tables 4.2.6.8 and 6.1.1.4'

loop_
_geom_angle_atom_site_label_1
_geom_angle_atom_site_label_2
_geom_angle_atom_site_label_3
_geom_angle
_geom_angle_site_symmetry_1
_geom_angle_site_symmetry_3
O2 Sr1 O3 145.04(5) . .
O2 Sr1 O1G 108.38(7) . 2_666
O2 Sr1 O1H 125.67(6) . .
O2 Sr1 O2H 90.77(7) . .
O2 Sr1 O1I 91.02(6) . 2_666
O2 Sr1 O1J 151.47(6) . .
O2 Sr1 O2J 86.49(7) . .
O1G Sr1 O3 57.33(5) 2_666 .
O1G Sr1 O1H 113.97(6) 2_666 .
O1G Sr1 O1J 65.04(7) 2_666 .
O1H Sr1 O3 56.65(5) . .
O2H Sr1 O3 114.63(5) . .
O2H Sr1 O1G 154.48(6) . 2_666
O2H Sr1 O1H 63.37(6) . .
O2H Sr1 O1J 90.04(7) . .
O1I Sr1 O3 56.84(5) 2_666 .
O1I Sr1 O1G 80.70(6) 2_666 2_666
O1I Sr1 O1H 64.94(6) 2_666 .
O1I Sr1 O2H 116.58(7) 2_666 .
O1I Sr1 O1J 113.93(6) 2_666 .
O1J Sr1 O3 57.08(5) . .
O1J Sr1 O1H 79.58(6) . .
O2J Sr1 O3 117.51(5) . .
O2J Sr1 O1G 79.02(7) . 2_666
O2J Sr1 O1H 132.99(6) . .
O2J Sr1 O2H 85.71(7) . .
O2J Sr1 O1I 157.62(6) . 2_666
O2J Sr1 O1J 65.14(6) . .
O1 Sr2 O3 146.97(5) . .
O1 Sr2 O1G 134.80(7) . .
O1 Sr2 O2G1 96.7(4) . .
O1 Sr2 O2G2 89.5(5) . .
O1 Sr2 O1H 97.37(7) . .
O1 Sr2 O1I 143.42(6) . .
O1 Sr2 O2I 81.95(7) . .
O1 Sr2 O1J 102.00(7) . .
O1G Sr2 O3 56.59(5) . .
O1G Sr2 O2G2 64.4(5) . .
O2G1 Sr2 O3 112.6(4) . .
O2G1 Sr2 O1G 62.3(5) . .
O2G1 Sr2 O1H 115.6(4) . .
O2G1 Sr2 O1I 87.9(3) . .
O2G1 Sr2 O2I 79.1(4) . .
O2G1 Sr2 O1J 152.9(3) . .
O2G2 Sr2 O3 118.0(5) . .
O1H Sr2 O3 57.01(5) . .
O1H Sr2 O1G 63.67(6) . .
O1H Sr2 O2G2 111.6(5) . .
O1H Sr2 O1I 113.26(6) . .
O1H Sr2 O2I 165.22(6) . .
O1I Sr2 O3 56.28(5) . .
O1I Sr2 O1G 79.04(6) . .
O1I Sr2 O2G2 96.9(4) . .
O1I Sr2 O2I 63.28(7) . .
O2I Sr2 O3 117.21(5) . .
O2I Sr2 O1G 126.56(6) . .
O2I Sr2 O2G2 83.2(5) . .
O1J Sr2 O3 57.27(5) . .
O1J Sr2 O1G 113.86(6) . .
O1J Sr2 O2G2 161.7(5) . .
O1J Sr2 O1H 81.35(6) . .
O1J Sr2 O1I 65.44(6) . .
O1J Sr2 O2I 84.35(7) . .
O3 Ti1 O1G 84.02(6) . .
O3 Ti1 O1H 83.60(6) . .
O3 Ti1 O1I 82.88(6) . 2_666
O3 Ti1 O1J 83.74(6) . 2_666
O1K Ti1 O3 176.94(7) . .
O1K Ti1 O1G 98.46(9) . .
O1K Ti1 O1H 94.66(9) . .
O1K Ti1 O1I 94.61(9) . 2_666
O1K Ti1 O1J 98.03(9) . 2_666
O1I Ti1 O1G 166.88(8) 2_666 .
O1I Ti1 O1H 89.70(8) 2_666 .
O1I Ti1 O1J 89.66(8) 2_666 2_666
O1G Ti1 O1H 88.16(8) . .
O1G Ti1 O1J 89.60(8) . 2_666
O1H Ti1 O1J 167.31(8) . 2_666
Ti1 O3 Ti1 180.0 2_666 .
Ti1 O3 Sr1 89.82(4) 2_666 .
Ti1 O3 Sr1 90.18(4) . .
Sr1 O3 Sr1 180.0 . 2_666
Sr1 O3 Sr2 89.64(3) . .
Sr1 O3 Sr2 90.36(3) 2_666 .
Sr2 O3 Sr2 180.0 . 2_666
Ti1 O3 Sr2 89.33(3) 2_666 .
Ti1 O3 Sr2 90.67(3) . .
Ti1 O1I Sr1 95.73(7) 2_666 2_666
Ti1 O1I Sr2 94.19(7) 2_666 .
Ti1 O1G Sr1 94.24(8) . 2_666
Ti1 O1G Sr2 93.96(7) . .
Ti1 O1H Sr1 93.33(8) . .
Ti1 O1H Sr2 96.04(8) . .
Ti1 O1J Sr1 93.94(8) 2_666 .
Ti1 O1J Sr2 95.09(7) 2_666 .
Sr1 O1G Sr2 99.08(7) 2_666 .
Sr1 O1I Sr2 101.18(7) 2_666 .
Sr2 O1H Sr1 98.89(6) . .
Sr2 O1J Sr1 100.15(6) . .
Si1 O1 Sr2 162.66(12) . .
O1 Si1 C1C 112.55(12) . .
O1 Si1 C1A 111.55(12) . .
C1C Si1 C1A 107.45(13) . .
O1 Si1 C1B 111.71(13) . .
C1C Si1 C1B 106.82(13) . .
C1A Si1 C1B 106.40(13) . .
C2A2 C1A C6A 114.0(5) . .
C6A C1A C2A1 113.5(4) . .
C2A2 C1A Si1 120.0(5) . .
C6A C1A Si1 125.2(2) . .
C2A1 C1A Si1 118.1(4) . .
C3A1 C2A1 C1A 123.5(7) . .
C3A1 C2A1 H2A1 118.3 . .
C1A C2A1 H2A1 118.3 . .
C2A1 C3A1 C4A 116.3(6) . .
C2A1 C3A1 H3A1 121.8 . .
C4A C3A1 H3A1 121.8 . .
C1A C2A2 C3A2 121.0(8) . .
C1A C2A2 H2A2 119.5 . .
C3A2 C2A2 H2A2 119.5 . .
C4A C3A2 C2A2 123.1(7) . .
C4A C3A2 H3A2 118.4 . .
C2A2 C3A2 H3A2 118.4 . .
C5A C4A C3A2 112.8(5) . .
C5A C4A C3A1 119.9(4) . .
C5A C4A H4A 120.0 . .
C3A1 C4A H4A 120.0 . .
C4A C5A C6A 120.9(3) . .
C4A C5A H5A 119.5 . .
C6A C5A H5A 119.5 . .
C1A C6A C5A 122.8(3) . .
C1A C6A H6A 118.6 . .
C5A C6A H6A 118.6 . .
C6B C1B C2B1 116.9(4) . .
C6B C1B C2B2 109.2(4) . .
C6B C1B Si1 124.7(2) . .
C2B1 C1B Si1 115.5(3) . .
C2B2 C1B Si1 122.5(3) . .
C3B1 C2B1 C1B 119.1(6) . .
C3B1 C2B1 H2B1 120.4 . .
C1B C2B1 H2B1 120.4 . .
C2B1 C3B1 C4B 118.0(5) . .
C2B1 C3B1 H3B1 121.0 . .
C4B C3B1 H3B1 121.0 . .
C3B2 C2B2 C1B 122.9(6) . .
C3B2 C2B2 H2B2 118.5 . .
C1B C2B2 H2B2 118.5 . .
C4B C3B2 C2B2 119.3(6) . .
C4B C3B2 H3B2 120.3 . .
C2B2 C3B2 H3B2 120.3 . .
C3B2 C4B C5B 117.3(4) . .
C5B C4B C3B1 115.5(4) . .
C5B C4B H4B 122.2 . .
C3B1 C4B H4B 122.2 . .
C4B C5B C6B 120.9(3) . .
C4B C5B H5B 119.6 . .
C6B C5B H5B 119.6 . .
C1B C6B C5B 122.8(3) . .
C1B C6B H6B 118.6 . .
C5B C6B H6B 118.6 . .
C6C C1C C2C 116.4(2) . .
C6C C1C Si1 122.9(2) . .
C2C C1C Si1 120.7(2) . .
C3C C2C C1C 121.5(3) . .
C3C C2C H2C 119.2 . .
C1C C2C H2C 119.2 . .
C4C C3C C2C 120.5(3) . .
C4C C3C H3C 119.8 . .
C2C C3C H3C 119.8 . .
C3C C4C C5C 119.4(3) . .
C3C C4C H4C 120.3 . .
C5C C4C H4C 120.3 . .
C6C C5C C4C 120.0(3) . .
C6C C5C H5C 120.0 . .
C4C C5C H5C 120.0 . .
C5C C6C C1C 122.2(3) . .
C5C C6C H6C 118.9 . .
C1C C6C H6C 118.9 . .
Si2 O2 Sr1 147.40(11) . .
O2 Si2 C1E 111.99(12) . .
O2 Si2 C1F 113.69(12) . .
C1E Si2 C1F 104.60(12) . .
O2 Si2 C1D 113.48(11) . .
C1E Si2 C1D 107.95(13) . .
C1F Si2 C1D 104.44(13) . .
C6D C1D C2D 116.6(3) . .
C6D C1D Si2 123.1(2) . .
C2D C1D Si2 120.0(2) . .
C3D C2D C1D 121.8(3) . .
C3D C2D H2D 119.1 . .
C1D C2D H2D 119.1 . .
C4D C3D C2D 119.7(3) . .
C4D C3D H3D 120.1 . .
C2D C3D H3D 120.1 . .
C5D C4D C3D 120.0(3) . .
C5D C4D H4D 120.0 . .
C3D C4D H4D 120.0 . .
C4D C5D C6D 119.7(3) . .
C4D C5D H5D 120.1 . .
C6D C5D H5D 120.1 . .
C5D C6D C1D 122.2(3) . .
C5D C6D H6D 118.9 . .
C1D C6D H6D 118.9 . .
C2E C1E C6E 116.8(3) . .
C2E C1E Si2 123.8(2) . .
C6E C1E Si2 118.8(2) . .
C3E C2E C1E 122.0(3) . .
C3E C2E H2E 119.0 . .
C1E C2E H2E 119.0 . .
C4E C3E C2E 120.1(3) . .
C4E C3E H3E 120.0 . .
C2E C3E H3E 120.0 . .
C3E C4E C5E 119.5(3) . .
C3E C4E H4E 120.3 . .
C5E C4E H4E 120.3 . .
C4E C5E C6E 120.3(3) . .
C4E C5E H5E 119.9 . .
C6E C5E H5E 119.9 . .
C5E C6E C1E 121.3(3) . .
C5E C6E H6E 119.3 . .
C1E C6E H6E 119.3 . .
C2F C1F C6F 116.9(3) . .
C2F C1F Si2 121.3(2) . .
C6F C1F Si2 121.8(2) . .
C3F C2F C1F 122.0(3) . .
C3F C2F H2F 119.0 . .
C1F C2F H2F 119.0 . .
C2F C3F C4F 119.9(3) . .
C2F C3F H3F 120.0 . .
C4F C3F H3F 120.0 . .
C5F C4F C3F 119.5(3) . .
C5F C4F H4F 120.3 . .
C3F C4F H4F 120.3 . .
C4F C5F C6F 120.8(3) . .
C4F C5F H5F 119.6 . .
C6F C5F H5F 119.6 . .
C5F C6F C1F 121.0(3) . .
C5F C6F H6F 119.5 . .
C1F C6F H6F 119.5 . .
C1G O1G Ti1 127.21(16) . .
C1G O1G Sr1 129.87(16) . 2_666
C1G O1G Sr2 103.97(15) . .
O1G C1G C2G 109.3(2) . .
O1G C1G H1G1 109.8 . .
C2G C1G H1G1 109.8 . .
O1G C1G H1G2 109.8 . .
C2G C1G H1G2 109.8 . .
H1G1 C1G H1G2 108.3 . .
O2G2 C2G C1G 107.2(10) . .
O2G1 C2G C1G 108.4(8) . .
O2G1 C2G H2G1 110.0 . .
C1G C2G H2G1 110.0 . .
O2G1 C2G H2G2 110.0 . .
C1G C2G H2G2 110.0 . .
H2G1 C2G H2G2 108.4 . .
C3G1 O2G1 C2G 109.5(12) . .
C3G1 O2G1 Sr2 127.9(10) . .
C2G O2G1 Sr2 119.6(11) . .
O2G1 C3G1 H3G1 109.5 . .
O2G1 C3G1 H3G2 109.5 . .
H3G1 C3G1 H3G2 109.5 . .
O2G1 C3G1 H3G3 109.5 . .
H3G1 C3G1 H3G3 109.5 . .
H3G2 C3G1 H3G3 109.5 . .
C3G2 O2G2 C2G 114.9(17) . .
C3G2 O2G2 Sr2 124.3(13) . .
C2G O2G2 Sr2 113.4(12) . .
O2G2 C3G2 H3G4 109.5 . .
O2G2 C3G2 H3G5 109.5 . .
H3G4 C3G2 H3G5 109.5 . .
O2G2 C3G2 H3G6 109.5 . .
H3G4 C3G2 H3G6 109.5 . .
H3G5 C3G2 H3G6 109.5 . .
C1H O1H Ti1 125.57(16) . .
C1H O1H Sr2 131.69(16) . .
C1H O1H Sr1 101.58(15) . .
O1H C1H C2H 109.8(2) . .
O1H C1H H1H1 109.7 . .
C2H C1H H1H1 109.7 . .
O1H C1H H1H2 109.7 . .
C2H C1H H1H2 109.7 . .
H1H1 C1H H1H2 108.2 . .
O2H C2H C1H 108.2(2) . .
O2H C2H H2H1 110.1 . .
C1H C2H H2H1 110.1 . .
O2H C2H H2H2 110.1 . .
C1H C2H H2H2 110.1 . .
H2H1 C2H H2H2 108.4 . .
C3H O2H C2H 110.5(2) . .
C3H O2H Sr1 128.06(18) . .
C2H O2H Sr1 117.85(15) . .
O2H C3H H3H1 109.5 . .
O2H C3H H3H2 109.5 . .
H3H1 C3H H3H2 109.5 . .
O2H C3H H3H3 109.5 . .
H3H1 C3H H3H3 109.5 . .
H3H2 C3H H3H3 109.5 . .
C1I O1I Ti1 128.33(16) . 2_666
C1I O1I Sr1 115.44(14) . 2_666
C1I O1I Sr2 116.75(15) . .
O1I C1I C2I 112.3(2) . .
O1I C1I H1I1 109.1 . .
C2I C1I H1I1 109.1 . .
O1I C1I H1I2 109.1 . .
C2I C1I H1I2 109.1 . .
H1I1 C1I H1I2 107.9 . .
O2I C2I C1I 108.3(2) . .
O2I C2I H2I1 110.0 . .
C1I C2I H2I1 110.0 . .
O2I C2I H2I2 110.0 . .
C1I C2I H2I2 110.0 . .
H2I1 C2I H2I2 108.4 . .
C3I O2I C2I 112.7(2) . .
C3I O2I Sr2 125.08(17) . .
C2I O2I Sr2 118.12(16) . .
O2I C3I H3I1 109.5 . .
O2I C3I H3I2 109.5 . .
H3I1 C3I H3I2 109.5 . .
O2I C3I H3I3 109.5 . .
H3I1 C3I H3I3 109.5 . .
H3I2 C3I H3I3 109.5 . .
C1J O1J Ti1 128.87(17) . 2_666
C1J O1J Sr2 120.08(16) . .
C1J O1J Sr1 112.70(15) . .
O1J C1J C2J 111.8(2) . .
O1J C1J H1J1 109.3 . .
C2J C1J H1J1 109.3 . .
O1J C1J H1J2 109.3 . .
C2J C1J H1J2 109.3 . .
H1J1 C1J H1J2 107.9 . .
O2J C2J C1J 109.3(2) . .
O2J C2J H2J1 109.8 . .
C1J C2J H2J1 109.8 . .
O2J C2J H2J2 109.8 . .
C1J C2J H2J2 109.8 . .
H2J1 C2J H2J2 108.3 . .
C2J O2J C3J 111.4(2) . .
C2J O2J Sr1 117.43(14) . .
C3J O2J Sr1 121.04(16) . .
O2J C3J H3J1 109.5 . .
O2J C3J H3J2 109.5 . .
H3J1 C3J H3J2 109.5 . .
O2J C3J H3J3 109.5 . .
H3J1 C3J H3J3 109.5 . .
H3J2 C3J H3J3 109.5 . .
C1K O1K Ti1 167.11(18) . .
O1K C1K C2K 112.1(3) . .
O1K C1K H1K1 109.2 . .
C2K C1K H1K1 109.2 . .
O1K C1K H1K2 109.2 . .
C2K C1K H1K2 109.2 . .
H1K1 C1K H1K2 107.9 . .
O2K C2K C1K 108.5(3) . .
O2K C2K H2K1 110.0 . .
C1K C2K H2K1 110.0 . .
O2K C2K H2K2 110.0 . .
C1K C2K H2K2 110.0 . .
H2K1 C2K H2K2 108.4 . .
C2K O2K C3K 112.7(3) . .
O2K C3K H3K1 109.5 . .
O2K C3K H3K2 109.5 . .
H3K1 C3K H3K2 109.5 . .
O2K C3K H3K3 109.5 . .
H3K1 C3K H3K3 109.5 . .
H3K2 C3K H3K3 109.5 . .
C2L C1L C6L 118.9(4) . .
C2L C1L C7L 119.9(5) . .
C6L C1L C7L 121.2(5) . .
C1L C2L C3L 120.9(5) . .
C1L C2L H2L 119.5 . .
C3L C2L H2L 119.5 . .
C2L C3L C4L 117.8(5) . .
C2L C3L H3L 121.1 . .
C4L C3L H3L 121.1 . .
C5L C4L C3L 123.9(5) . .
C5L C4L H4L 118.1 . .
C3L C4L H4L 118.1 . .
C4L C5L C6L 117.2(5) . .
C4L C5L H5L 121.4 . .
C6L C5L H5L 121.4 . .
C1L C6L C5L 121.2(5) . .
C1L C6L H6L 119.4 . .
C5L C6L H6L 119.4 . .
C1L C7L H7L1 109.5 . .
C1L C7L H7L2 109.5 . .
H7L1 C7L H7L2 109.5 . .
C1L C7L H7L3 109.5 . .
H7L1 C7L H7L3 109.5 . .
H7L2 C7L H7L3 109.5 . .

loop_
_geom_bond_atom_site_label_1
_geom_bond_atom_site_label_2
_geom_bond_distance
_geom_bond_site_symmetry_2
Sr1 O2 2.356(2) .
Sr1 O3 2.8311(12) .
Sr1 O1G 2.620(2) 2_666
Sr1 O1I 2.588(2) 2_666
Sr1 O1J 2.629(2) .
Sr1 O2J 2.582(2) .
Sr1 O1H 2.662(2) .
Sr1 O2H 2.592(2) .
Sr2 O1 2.344(2) .
Sr2 O3 2.8466(12) .
Sr2 O1G 2.673(2) .
Sr2 O2G2 2.70(2) .
Sr2 O2G1 2.575(19) .
Sr2 O1H 2.605(2) .
Sr2 O1I 2.625(2) .
Sr2 O2I 2.641(2) .
Sr2 O1J 2.590(2) .
Ti1 O3 1.9137(8) .
Ti1 O1K 1.8101(19) .
Ti1 O1G 2.001(2) .
Ti1 O1H 2.002(2) .
Ti1 O1I 1.996(2) 2_666
Ti1 O1J 2.003(2) 2_666
O1 Si1 1.588(2) .
Si1 C1C 1.890(3) .
Si1 C1A 1.896(3) .
Si1 C1B 1.898(3) .
C1A C2A2 1.332(10) .
C1A C6A 1.380(4) .
C1A C2A1 1.467(10) .
C2A1 C3A1 1.385(11) .
C2A1 H2A1 0.9500 .
C3A1 C4A 1.430(10) .
C3A1 H3A1 0.9500 .
C2A2 C3A2 1.389(13) .
C2A2 H2A2 0.9500 .
C3A2 C4A 1.378(10) .
C3A2 H3A2 0.9500 .
C4A C5A 1.353(4) .
C4A H4A 0.9500 .
C5A C6A 1.387(4) .
C5A H5A 0.9500 .
C6A H6A 0.9500 .
C1B C6B 1.369(4) .
C1B C2B1 1.444(7) .
C1B C2B2 1.458(7) .
C2B1 C3B1 1.373(9) .
C2B1 H2B1 0.9500 .
C3B1 C4B 1.571(9) .
C3B1 H3B1 0.9500 .
C2B2 C3B2 1.389(9) .
C2B2 H2B2 0.9500 .
C3B2 C4B 1.291(7) .
C3B2 H3B2 0.9500 .
C4B C5B 1.339(5) .
C4B H4B 0.9500 .
C5B C6B 1.387(4) .
C5B H5B 0.9500 .
C6B H6B 0.9500 .
C1C C6C 1.399(4) .
C1C C2C 1.406(4) .
C2C C3C 1.389(4) .
C2C H2C 0.9500 .
C3C C4C 1.379(4) .
C3C H3C 0.9500 .
C4C C5C 1.387(4) .
C4C H4C 0.9500 .
C5C C6C 1.386(4) .
C5C H5C 0.9500 .
C6C H6C 0.9500 .
O2 Si2 1.583(2) .
Si2 C1E 1.890(3) .
Si2 C1F 1.892(3) .
Si2 C1D 1.900(3) .
C1D C6D 1.396(4) .
C1D C2D 1.397(4) .
C2D C3D 1.393(4) .
C2D H2D 0.9500 .
C3D C4D 1.389(5) .
C3D H3D 0.9500 .
C4D C5D 1.373(5) .
C4D H4D 0.9500 .
C5D C6D 1.395(4) .
C5D H5D 0.9500 .
C6D H6D 0.9500 .
C1E C2E 1.398(4) .
C1E C6E 1.404(4) .
C2E C3E 1.387(4) .
C2E H2E 0.9500 .
C3E C4E 1.384(5) .
C3E H3E 0.9500 .
C4E C5E 1.385(5) .
C4E H4E 0.9500 .
C5E C6E 1.394(4) .
C5E H5E 0.9500 .
C6E H6E 0.9500 .
C1F C2F 1.401(4) .
C1F C6F 1.402(4) .
C2F C3F 1.384(4) .
C2F H2F 0.9500 .
C3F C4F 1.387(4) .
C3F H3F 0.9500 .
C4F C5F 1.374(4) .
C4F H4F 0.9500 .
C5F C6F 1.392(4) .
C5F H5F 0.9500 .
C6F H6F 0.9500 .
O1G C1G 1.421(3) .
O1G Sr1 2.620(2) 2_666
C1G C2G 1.500(4) .
C1G H1G1 0.9900 .
C1G H1G2 0.9900 .
C2G O2G2 1.44(2) .
C2G O2G1 1.46(2) .
C2G H2G1 0.9900 .
C2G H2G2 0.9900 .
O2G1 C3G1 1.44(2) .
C3G1 H3G1 0.9800 .
C3G1 H3G2 0.9800 .
C3G1 H3G3 0.9800 .
O2G2 C3G2 1.43(3) .
C3G2 H3G4 0.9800 .
C3G2 H3G5 0.9800 .
C3G2 H3G6 0.9800 .
O1H C1H 1.422(3) .
C1H C2H 1.505(4) .
C1H H1H1 0.9900 .
C1H H1H2 0.9900 .
C2H O2H 1.437(3) .
C2H H2H1 0.9900 .
C2H H2H2 0.9900 .
O2H C3H 1.434(3) .
C3H H3H1 0.9800 .
C3H H3H2 0.9800 .
C3H H3H3 0.9800 .
O1I C1I 1.426(3) .
O1I Ti1 1.996(2) 2_666
O1I Sr1 2.588(2) 2_666
C1I C2I 1.508(4) .
C1I H1I1 0.9900 .
C1I H1I2 0.9900 .
C2I O2I 1.433(3) .
C2I H2I1 0.9900 .
C2I H2I2 0.9900 .
O2I C3I 1.418(3) .
C3I H3I1 0.9800 .
C3I H3I2 0.9800 .
C3I H3I3 0.9800 .
O1J C1J 1.427(3) .
O1J Ti1 2.003(2) 2_666
C1J C2J 1.513(4) .
C1J H1J1 0.9900 .
C1J H1J2 0.9900 .
C2J O2J 1.426(3) .
C2J H2J1 0.9900 .
C2J H2J2 0.9900 .
O2J C3J 1.440(3) .
C3J H3J1 0.9800 .
C3J H3J2 0.9800 .
C3J H3J3 0.9800 .
O1K C1K 1.408(3) .
C1K C2K 1.497(4) .
C1K H1K1 0.9900 .
C1K H1K2 0.9900 .
C2K O2K 1.405(4) .
C2K H2K1 0.9900 .
C2K H2K2 0.9900 .
O2K C3K 1.418(4) .
C3K H3K1 0.9800 .
C3K H3K2 0.9800 .
C3K H3K3 0.9800 .
C1L C2L 1.364(6) .
C1L C6L 1.371(6) .
C1L C7L 1.487(6) .
C2L C3L 1.378(7) .
C2L H2L 0.9500 .
C3L C4L 1.379(8) .
C3L H3L 0.9500 .
C4L C5L 1.319(7) .
C4L H4L 0.9500 .
C5L C6L 1.409(7) .
C5L H5L 0.9500 .
C6L H6L 0.9500 .
C7L H7L1 0.9800 .
C7L H7L2 0.9800 .
C7L H7L3 0.9800 .

loop_
_geom_hbond_atom_site_label_D
_geom_hbond_atom_site_label_H
_geom_hbond_atom_site_label_A
_geom_hbond_distance_DH
_geom_hbond_distance_HA
_geom_hbond_distance_DA
_geom_hbond_angle_DHA
_geom_hbond_site_symmetry_A
C2H H2H1 O1 0.99 2.58 3.458(4) 147.7 .
C2J H2J1 O2K 0.99 2.54 3.267(4) 130.4 2_666

loop_
_geom_torsion_atom_site_label_1
_geom_torsion_atom_site_label_2
_geom_torsion_atom_site_label_3
_geom_torsion_atom_site_label_4
_geom_torsion
_geom_torsion_site_symmetry_1
Sr2 O1 Si1 C1C -157.9(4) .
Sr2 O1 Si1 C1A 81.2(4) .
Sr2 O1 Si1 C1B -37.8(4) .
O1 Si1 C1A C2A2 -82.7(10) .
C1C Si1 C1A C2A2 153.4(10) .
C1B Si1 C1A C2A2 39.3(10) .
O1 Si1 C1A C6A 108.2(3) .
C1C Si1 C1A C6A -15.6(3) .
C1B Si1 C1A C6A -129.8(3) .
O1 Si1 C1A C2A1 -50.3(7) .
C1C Si1 C1A C2A1 -174.2(7) .
C1B Si1 C1A C2A1 71.7(7) .
C6A C1A C2A1 C3A1 13.0(10) .
Si1 C1A C2A1 C3A1 173.9(6) .
C1A C2A1 C3A1 C4A 0.5(10) .
C6A C1A C2A2 C3A2 -15.5(13) .
Si1 C1A C2A2 C3A2 174.3(6) .
C1A C2A2 C3A2 C4A -3.8(14) .
C2A2 C3A2 C4A C5A 21.1(14) .
C2A1 C3A1 C4A C5A -14.7(11) .
C3A2 C4A C5A C6A -18.7(11) .
C3A1 C4A C5A C6A 15.0(9) .
C2A2 C1A C6A C5A 17.6(11) .
C2A1 C1A C6A C5A -13.3(8) .
Si1 C1A C6A C5A -172.7(3) .
C4A C5A C6A C1A 0.1(6) .
O1 Si1 C1B C6B -119.6(3) .
C1C Si1 C1B C6B 3.8(3) .
C1A Si1 C1B C6B 118.4(3) .
O1 Si1 C1B C2B1 40.8(4) .
C1C Si1 C1B C2B1 164.3(4) .
C1A Si1 C1B C2B1 -81.2(4) .
O1 Si1 C1B C2B2 83.9(5) .
C1C Si1 C1B C2B2 -152.6(5) .
C1A Si1 C1B C2B2 -38.1(5) .
C6B C1B C2B1 C3B1 -21.9(8) .
Si1 C1B C2B1 C3B1 176.1(5) .
C1B C2B1 C3B1 C4B 2.1(9) .
C6B C1B C2B2 C3B2 16.5(9) .
Si1 C1B C2B2 C3B2 176.2(5) .
C1B C2B2 C3B2 C4B 5.3(11) .
C2B2 C3B2 C4B C5B -26.1(9) .
C2B1 C3B1 C4B C5B 18.6(8) .
C3B2 C4B C5B C6B 24.7(7) .
C3B1 C4B C5B C6B -19.4(6) .
C2B1 C1B C6B C5B 22.5(6) .
C2B2 C1B C6B C5B -18.2(6) .
Si1 C1B C6B C5B -177.4(3) .
C4B C5B C6B C1B -0.7(6) .
O1 Si1 C1C C6C -173.3(2) .
C1A Si1 C1C C6C -50.1(3) .
C1B Si1 C1C C6C 63.8(3) .
O1 Si1 C1C C2C 8.2(3) .
C1A Si1 C1C C2C 131.4(2) .
C1B Si1 C1C C2C -114.8(2) .
C6C C1C C2C C3C 0.0(4) .
Si1 C1C C2C C3C 178.6(2) .
C1C C2C C3C C4C 0.3(4) .
C2C C3C C4C C5C -0.2(4) .
C3C C4C C5C C6C 0.0(5) .
C4C C5C C6C C1C 0.3(5) .
C2C C1C C6C C5C -0.2(4) .
Si1 C1C C6C C5C -178.9(2) .
Sr1 O2 Si2 C1E 169.33(17) .
Sr1 O2 Si2 C1F -72.4(2) .
Sr1 O2 Si2 C1D 46.8(2) .
C6D C1D C2D C3D 0.3(4) .
Si2 C1D C2D C3D 174.4(2) .
C1D C2D C3D C4D -0.4(5) .
C2D C3D C4D C5D -0.1(5) .
C3D C4D C5D C6D 0.7(5) .
C4D C5D C6D C1D -0.8(4) .
C2D C1D C6D C5D 0.3(4) .
Si2 C1D C6D C5D -173.6(2) .
O2 Si2 C1E C2E -168.5(2) .
C1F Si2 C1E C2E 67.9(2) .
C1D Si2 C1E C2E -42.9(3) .
O2 Si2 C1E C6E 20.6(2) .
C1F Si2 C1E C6E -102.9(2) .
C1D Si2 C1E C6E 146.2(2) .
C6E C1E C2E C3E 1.1(4) .
Si2 C1E C2E C3E -169.9(2) .
C1E C2E C3E C4E 0.1(4) .
C2E C3E C4E C5E -1.0(5) .
C3E C4E C5E C6E 0.6(5) .
C4E C5E C6E C1E 0.8(5) .
C2E C1E C6E C5E -1.6(4) .
Si2 C1E C6E C5E 169.9(2) .
O2 Si2 C1F C2F 167.5(2) .
C1E Si2 C1F C2F -70.0(2) .
C1D Si2 C1F C2F 43.3(2) .
O2 Si2 C1F C6F -13.8(3) .
C1E Si2 C1F C6F 108.7(2) .
C1D Si2 C1F C6F -138.0(2) .
C6F C1F C2F C3F -0.6(4) .
Si2 C1F C2F C3F 178.2(2) .
C1F C2F C3F C4F 0.2(4) .
C2F C3F C4F C5F 0.2(4) .
C3F C4F C5F C6F -0.2(5) .
C4F C5F C6F C1F -0.2(5) .
C2F C1F C6F C5F 0.6(4) .
Si2 C1F C6F C5F -178.2(2) .
Ti1 O1G C1G C2G 173.41(17) .
Sr1 O1G C1G C2G -47.6(3) 2_666
Sr2 O1G C1G C2G 67.3(2) .
O1G C1G C2G O2G2 -70.7(8) .
O1G C1G C2G O2G1 -52.7(7) .
C1G C2G O2G1 C3G1 171.2(7) .
C1G C2G O2G1 Sr2 9.4(9) .
C1G C2G O2G2 C3G2 -175.4(8) .
C1G C2G O2G2 Sr2 33.3(11) .
Ti1 O1H C1H C2H 171.86(17) .
Sr2 O1H C1H C2H -44.0(3) .
Sr1 O1H C1H C2H 69.2(2) .
O1H C1H C2H O2H -57.4(3) .
C1H C2H O2H C3H 173.2(2) .
C1H C2H O2H Sr1 12.7(3) .
Ti1 O1I C1I C2I -79.4(3) 2_666
Sr1 O1I C1I C2I 159.46(18) 2_666
Sr2 O1I C1I C2I 40.8(3) .
O1I C1I C2I O2I -52.2(3) .
C1I C2I O2I C3I -161.4(2) .
C1I C2I O2I Sr2 40.0(3) .
Ti1 O1J C1J C2J -70.2(3) 2_666
Sr2 O1J C1J C2J 162.98(17) .
Sr1 O1J C1J C2J 45.4(3) .
O1J C1J C2J O2J -55.5(3) .
C1J C2J O2J C3J -176.1(2) .
C1J C2J O2J Sr1 38.1(3) .
O1I Ti1 O1K C1K 51.1(9) 2_666
O1G Ti1 O1K C1K -127.8(9) .
O1H Ti1 O1K C1K -39.0(9) .
O1J Ti1 O1K C1K 141.4(9) 2_666
Ti1 O1K C1K C2K 149.4(8) .
O1K C1K C2K O2K 71.8(3) .
C1K C2K O2K C3K -169.2(3) .
C6L C1L C2L C3L -2.2(6) .
C7L C1L C2L C3L 178.0(5) .
C1L C2L C3L C4L -0.2(6) .
C2L C3L C4L C5L 3.1(7) .
C3L C4L C5L C6L -3.3(7) .
C2L C1L C6L C5L 2.0(6) .
C7L C1L C6L C5L -178.2(5) .
C4L C5L C6L C1L 0.7(7) .
